data_2011600
loop_
_publ_author_name
'O'Keefe, Brendan J.'
'Steel, Peter J.'

_publ_section_title
;
 Cyclometallated compounds. XV. A tetranuclear acetate-bridged
 cyclopalladated molecular box
;
_journal_issue 12
_journal_name_full 'Acta Crystallographica Section C'
_journal_page_first 1440
_journal_page_last 1441
_journal_paper_doi 10.1107/S0108270100011768
_journal_volume 56
_journal_year 2000
_chemical_formula_iupac '[Pd4 (C16 H10 N2 O2)2 (C2 H3 O2)4] , 2C H Cl3 , 2H2 O'
_chemical_formula_moiety 'C40 H32 N4 O12 Pd4 , 2C1 H1 Cl3 , 2H2 O'
_chemical_formula_sum 'C42 H38 Cl6 N4 O14 Pd4'
_chemical_formula_weight 1461.06
_chemical_name_systematic
;
tetra-\m-acetato-O:O'-bis{[\m-1,4-bis(2-pyridyloxy)phenylene-N,C^2^:N',C^6^]
dipalladium(II)} bis(trichloromethane) dihydrate
;
_space_group_IT_number 14
_symmetry_cell_setting monoclinic
_symmetry_space_group_name_Hall '-P 2ybc'
_symmetry_space_group_name_H-M 'P 1 21/c 1'
_cell_angle_alpha 90.00
_cell_angle_beta 91.797(5)
_cell_angle_gamma 90.00
_cell_formula_units_Z 2
_cell_length_a 12.225(5)
_cell_length_b 15.052(5)
_cell_length_c 14.135(5)
_cell_measurement_reflns_used 6111
_cell_measurement_temperature 168(2)
_cell_measurement_theta_max 26.36
_cell_measurement_theta_min 2.15
_cell_volume 2599.7(16)
_computing_cell_refinement 'SAINT (Siemens 1999)'
_computing_data_collection 'SMART (Siemens 1999)'
_computing_data_reduction SAINT
_computing_molecular_graphics SHELXL97
_computing_publication_material SHELXL97
_computing_structure_refinement 'SHELXL97 (Sheldrick, 1997)'
_computing_structure_solution 'SHELXS97 (Sheldrick, 1990)'
_diffrn_ambient_temperature 168(2)
_diffrn_detector_area_resol_mean 8.19
_diffrn_measured_fraction_theta_full .991
_diffrn_measured_fraction_theta_max .991
_diffrn_measurement_device_type 'Siemens SMART CCD'
_diffrn_measurement_method 'Exposures over 0.5\% \f or \w rotation'
_diffrn_radiation_monochromator graphite
_diffrn_radiation_source 'fine-focus sealed tube'
_diffrn_radiation_type MoK\a
_diffrn_radiation_wavelength .71073
_diffrn_reflns_av_R_equivalents .089
_diffrn_reflns_av_sigmaI/netI .073
_diffrn_reflns_limit_h_max 15
_diffrn_reflns_limit_h_min -15
_diffrn_reflns_limit_k_max 13
_diffrn_reflns_limit_k_min -18
_diffrn_reflns_limit_l_max 17
_diffrn_reflns_limit_l_min -17
_diffrn_reflns_number 26967
_diffrn_reflns_theta_full 26.36
_diffrn_reflns_theta_max 26.36
_diffrn_reflns_theta_min 2.15
_diffrn_standards_decay_% 0
_exptl_absorpt_coefficient_mu 1.735
_exptl_absorpt_correction_T_max .934
_exptl_absorpt_correction_T_min .559
_exptl_absorpt_correction_type multi-scan
_exptl_absorpt_process_details '(SADABS; Siemens, 1999)'
_exptl_crystal_colour yellow
_exptl_crystal_density_diffrn 1.861
_exptl_crystal_density_method 'not measured'
_exptl_crystal_description plate
_exptl_crystal_F_000 1432
_exptl_crystal_size_max .38
_exptl_crystal_size_mid .35
_exptl_crystal_size_min .04
_refine_diff_density_max .96
_refine_diff_density_min -.95
_refine_ls_extinction_coef .0010(3)
_refine_ls_extinction_method 'SHELXL97 (Sheldrick, 1997)'
_refine_ls_goodness_of_fit_ref 1.028
_refine_ls_hydrogen_treatment constr
_refine_ls_matrix_type full
_refine_ls_number_parameters 404
_refine_ls_number_reflns 5261
_refine_ls_number_restraints 145
_refine_ls_restrained_S_all 1.038
_refine_ls_R_factor_all .095
_refine_ls_R_factor_gt .050
_refine_ls_shift/su_max .027
_refine_ls_shift/su_mean .002
_refine_ls_structure_factor_coef Fsqd
_refine_ls_weighting_details 'calc w = 1/[\s^2^(Fo^2^)+(0.0748P)^2^+0.2065P] where P=(Fo^2^+2Fc^2^)/3'
_refine_ls_weighting_scheme calc
_refine_ls_wR_factor_ref .134
_reflns_number_gt 3476
_reflns_number_total 5261
_reflns_threshold_expression I>2\s(I)
_cod_data_source_file de1153.cif
_cod_data_source_block II
_cod_original_sg_symbol_H-M 'P 21/c'
_cod_database_code 2011600
_cod_database_fobs_code 2011600

loop_
_symmetry_equiv_pos_as_xyz
'x, y, z'
'-x, y+1/2, -z+1/2'
'-x, -y, -z'
'x, -y-1/2, z-1/2'

loop_
_atom_site_label
_atom_site_fract_x
_atom_site_fract_y
_atom_site_fract_z
_atom_site_U_iso_or_equiv
_atom_site_adp_type
_atom_site_calc_flag
_atom_site_refinement_flags
_atom_site_occupancy
_atom_site_disorder_assembly
_atom_site_disorder_group
_atom_site_type_symbol
Pd1 .31144(4) .54255(3) .19048(4) .02685(17) Uani d . 1 . . Pd
Pd2 .80465(4) .49483(3) -.01135(4) .02634(17) Uani d . 1 . . Pd
C1 .5411(6) .5935(4) .1517(5) .0289(15) Uani d . 1 . . C
C2 .4638(5) .5269(4) .1499(5) .0262(15) Uani d . 1 . . C
C3 .4986(6) .4466(4) .1102(4) .0285(15) Uani d . 1 . . C
H3 .4501 .3973 .1079 .034 Uiso calc R 1 . . H
C4 .6020(6) .4377(4) .0746(4) .0248(15) Uani d . 1 . . C
C5 .6764(6) .5074(4) .0677(5) .0282(15) Uani d . 1 . . C
C6 .6432(5) .5865(5) .1103(4) .0285(15) Uani d . 1 . . C
H6 .6909 .6363 .1111 .034 Uiso calc R 1 . . H
O1 .5244(4) .6767(3) .1959(4) .0400(13) Uani d . 1 . . O
N11 .3325(5) .6772(4) .1852(4) .0317(14) Uani d . 1 . . N
C12 .4276(6) .7198(4) .1953(5) .0335(17) Uani d . 1 . . C
C13 .4343(7) .8120(5) .2058(6) .043(2) Uani d . 1 . . C
H13 .5033 .8402 .2153 .052 Uiso calc R 1 . . H
C14 .3410(7) .8603(5) .2024(6) .050(2) Uani d . 1 . . C
H14 .3436 .9229 .2105 .060 Uiso calc R 1 . . H
C15 .2414(8) .8177(5) .1868(6) .051(2) Uani d . 1 . . C
H15 .1753 .8507 .1808 .061 Uiso calc R 1 . . H
C16 .2405(6) .7285(5) .1805(5) .0401(19) Uani d . 1 . . C
H16 .1718 .6995 .1722 .048 Uiso calc R 1 . . H
O4 .6256(4) .3517(3) .0401(3) .0317(11) Uani d . 1 . . O
N41 .8167(4) .3706(4) .0396(4) .0281(13) Uani d . 1 . . N
C42 .7275(6) .3184(4) .0505(4) .0273(15) Uani d . 1 . . C
C43 .7377(7) .2288(5) .0704(5) .0369(17) Uani d . 1 . . C
H43 .6741 .1933 .0761 .044 Uiso calc R 1 . . H
C44 .8405(7) .1908(5) .0821(5) .0422(19) Uani d . 1 . . C
H44 .8483 .1293 .0960 .051 Uiso calc R 1 . . H
C45 .9317(7) .2445(5) .0731(6) .045(2) Uani d . 1 . . C
H45 1.0030 .2201 .0818 .054 Uiso calc R 1 . . H
C46 .9191(6) .3336(5) .0513(5) .0383(18) Uani d . 1 . . C
H46 .9820 .3697 .0444 .046 Uiso calc R 1 . . H
O1A .2912(4) .4079(3) .2043(3) .0308(11) Uani d . 1 . . O
C1A .2491(5) .3557(5) .1423(5) .0299(16) Uani d . 1 . . C
C2A .2488(8) .2582(5) .1683(7) .059(3) Uani d . 1 . . C
H2A1 .2193 .2509 .2315 .089 Uiso calc R 1 . . H
H2A2 .3238 .2351 .1681 .089 Uiso calc R 1 . . H
H2A3 .2031 .2254 .1220 .089 Uiso calc R 1 . . H
O2A .2103(4) .3768(3) .0619(3) .0319(11) Uani d . 1 . . O
O1B .1448(4) .5543(3) .2377(3) .0375(12) Uani d . 1 . . O
C1B .0596(6) .5397(5) .1865(5) .0319(16) Uani d . 1 . . C
C2B -.0502(7) .5541(7) .2334(6) .063(3) Uani d . 1 . . C
H2B1 -.0727 .6162 .2256 .094 Uiso calc R 1 . . H
H2B2 -.0425 .5401 .3009 .094 Uiso calc R 1 . . H
H2B3 -.1056 .5152 .2036 .094 Uiso calc R 1 . . H
O2B .0568(4) .5231(3) .1003(3) .0368(12) Uani d . 1 . . O
C70 .8801(19) .8743(11) .1312(12) .056(8) Uani d PDU .365(3) A 1 C
H70 .8167 .9071 .1576 .067 Uiso calc PR .365(3) A 1 H
Cl71 .9690(4) .8403(4) .2261(4) .0492(16) Uani d PDU .365(3) A 1 Cl
Cl72 .8314(6) .7779(5) .0740(5) .062(2) Uani d PDU .365(3) A 1 Cl
Cl73 .9463(7) .9439(4) .0506(5) .069(2) Uani d PDU .365(3) A 1 Cl
C80 .7814(14) .5897(10) .5848(12) .115(6) Uani d PDU .416(7) B 2 C
H80 .7607 .5495 .6377 .138 Uiso calc PR .416(7) B 2 H
Cl81 .6787(9) .6717(5) .5660(6) .105(4) Uani d PDU .416(7) B 2 Cl
Cl82 .7915(16) .5281(7) .4797(7) .246(10) Uani d PDU .416(7) B 2 Cl
Cl83 .9089(11) .6404(11) .6123(13) .233(8) Uani d PDU .416(7) B 2 Cl
C90 .665(2) .6198(14) .560(3) .134(11) Uani d PDU .219(7) C 3 C
H90 .6386 .6087 .6251 .160 Uiso calc PR .219(7) C 3 H
Cl91 .5664(17) .6846(10) .5001(12) .131(7) Uani d PDU .219(7) C 3 Cl
Cl92 .684(3) .5162(10) .5068(15) .181(13) Uani d PDU .219(7) C 3 Cl
Cl93 .789(2) .6790(17) .573(2) .204(13) Uani d PDU .219(7) C 3 Cl
O70A .5919(19) .5102(14) .5751(14) .032(7) Uani d PU .26(2) D 4 O
O70B .5147(11) .4590(7) .5992(5) .080(6) Uani d P .74(2) D 5 O

loop_
_atom_site_aniso_label
_atom_site_aniso_U_11
_atom_site_aniso_U_22
_atom_site_aniso_U_33
_atom_site_aniso_U_12
_atom_site_aniso_U_13
_atom_site_aniso_U_23
Pd1 .0298(3) .0248(3) .0261(3) -.0027(2) .0015(2) -.0019(2)
Pd2 .0293(3) .0236(3) .0261(3) -.0025(2) .0013(2) .0020(2)
C1 .039(4) .020(3) .027(4) -.003(3) -.004(3) -.006(3)
C2 .028(4) .026(4) .024(3) -.003(3) -.002(3) .002(3)
C3 .037(4) .022(3) .026(3) -.006(3) -.005(3) .003(3)
C4 .033(4) .015(3) .026(3) -.002(3) -.003(3) .003(3)
C5 .036(4) .024(3) .024(3) -.006(3) -.007(3) .000(3)
C6 .029(4) .030(4) .027(3) -.008(3) .002(3) -.006(3)
O1 .033(3) .030(3) .056(3) -.005(2) .002(2) -.019(2)
N11 .036(4) .030(3) .030(3) -.002(3) .003(3) -.001(3)
C12 .044(5) .028(4) .028(4) -.005(3) .002(3) -.007(3)
C13 .054(5) .027(4) .049(5) -.007(4) -.004(4) -.010(4)
C14 .075(7) .029(4) .045(5) .005(4) -.003(4) -.005(4)
C15 .068(6) .037(5) .047(5) .012(4) -.012(4) -.003(4)
C16 .041(5) .038(4) .041(4) .003(4) -.006(4) -.004(4)
O4 .041(3) .018(2) .037(3) -.001(2) .001(2) -.001(2)
N41 .032(3) .027(3) .026(3) .002(3) .002(2) -.001(2)
C42 .034(4) .026(4) .022(3) -.002(3) .000(3) .004(3)
C43 .047(5) .025(4) .039(4) -.002(3) .004(4) .000(3)
C44 .062(6) .027(4) .038(4) .007(4) .007(4) .004(3)
C45 .050(5) .040(5) .045(5) .016(4) -.005(4) .004(4)
C46 .035(4) .040(4) .039(4) .006(3) -.004(3) .000(3)
O1A .034(3) .028(3) .031(3) -.005(2) .001(2) .001(2)
C1A .023(4) .029(4) .037(4) -.004(3) -.001(3) .003(3)
C2A .078(7) .030(4) .069(6) -.012(4) -.025(5) .014(4)
O2A .038(3) .024(2) .033(3) -.004(2) -.002(2) .001(2)
O1B .035(3) .041(3) .037(3) -.001(2) .004(2) -.009(2)
C1B .031(4) .043(4) .021(3) .002(3) .007(3) .001(3)
C2B .034(5) .094(8) .061(6) .000(5) .015(4) -.022(5)
O2B .031(3) .041(3) .038(3) -.002(2) .004(2) .003(2)
C70 .052(18) .015(10) .102(18) -.017(11) -.005(12) .016(10)
Cl71 .031(3) .051(3) .065(4) .003(2) .001(3) -.011(3)
Cl72 .087(5) .059(4) .039(3) -.031(4) .009(3) .002(3)
Cl73 .114(6) .035(3) .061(4) -.027(3) .052(4) -.021(3)
C80 .218(15) .041(13) .092(14) .054(10) .101(16) .052(8)
Cl81 .183(9) .055(4) .081(5) .047(5) .053(6) .016(4)
Cl82 .54(3) .097(7) .109(7) .178(11) .180(12) .045(5)
Cl83 .137(9) .234(16) .334(19) .038(10) .116(11) .161(12)
C90 .22(3) .08(2) .11(3) .002(19) .09(3) .024(19)
Cl91 .216(19) .078(10) .103(13) -.014(10) .069(12) .011(9)
Cl92 .36(4) .083(11) .091(14) .029(14) -.11(2) -.009(10)
Cl93 .28(2) .18(2) .15(2) -.07(2) .01(2) -.01(2)
O70A .039(10) .035(9) .021(9) .021(6) -.008(6) .010(6)
O70B .144(12) .069(8) .028(4) .076(8) .004(5) -.004(4)

loop_
_atom_type_symbol
_atom_type_description
_atom_type_scat_dispersion_real
_atom_type_scat_dispersion_imag
_atom_type_scat_source
C C .0033 .0016 'International Tables Vol C Tables 4.2.6.8 and 6.1.1.4'
H H .0000 .0000 'International Tables Vol C Tables 4.2.6.8 and 6.1.1.4'
N N .0061 .0033 'International Tables Vol C Tables 4.2.6.8 and 6.1.1.4'
O O .0106 .0060 'International Tables Vol C Tables 4.2.6.8 and 6.1.1.4'
Cl Cl .1484 .1585 'International Tables Vol C Tables 4.2.6.8 and 6.1.1.4'
Pd Pd -.9988 1.0072 'International Tables Vol C Tables 4.2.6.8 and 6.1.1.4'

loop_
_geom_angle_atom_site_label_1
_geom_angle_atom_site_label_2
_geom_angle_atom_site_label_3
_geom_angle_site_symmetry_1
_geom_angle_site_symmetry_3
_geom_angle
_geom_angle_publ_flag
C2 Pd1 N11 . . 89.3(2) yes
C2 Pd1 O1A . . 91.6(2) yes
N11 Pd1 O1A . . 176.6(2) yes
C2 Pd1 O1B . . 177.6(2) yes
N11 Pd1 O1B . . 92.9(2) yes
O1A Pd1 O1B . . 86.22(18) yes
C2 Pd1 Pd2 . 3_665 99.30(18) ?
N11 Pd1 Pd2 . 3_665 102.59(16) ?
O1A Pd1 Pd2 . 3_665 80.51(12) ?
O1B Pd1 Pd2 . 3_665 81.20(13) ?
C5 Pd2 N41 . . 86.4(2) yes
C5 Pd2 O2A . 3_665 92.5(2) yes
N41 Pd2 O2A . 3_665 178.8(2) yes
C5 Pd2 O2B . 3_665 178.1(2) yes
N41 Pd2 O2B . 3_665 92.5(2) yes
O2A Pd2 O2B 3_665 3_665 88.71(18) yes
C5 Pd2 Pd1 . 3_665 97.88(19) ?
N41 Pd2 Pd1 . 3_665 99.20(15) ?
O2A Pd2 Pd1 3_665 3_665 81.09(12) ?
O2B Pd2 Pd1 3_665 3_665 80.77(13) ?
C2 C1 C6 . . 123.9(6) yes
C2 C1 O1 . . 122.9(6) yes
C6 C1 O1 . . 113.2(6) yes
C1 C2 C3 . . 114.7(6) yes
C1 C2 Pd1 . . 124.0(5) yes
C3 C2 Pd1 . . 121.2(5) yes
C4 C3 C2 . . 121.4(6) yes
C3 C4 C5 . . 124.0(6) yes
C3 C4 O4 . . 114.4(5) yes
C5 C4 O4 . . 121.5(6) yes
C4 C5 C6 . . 114.2(6) yes
C4 C5 Pd2 . . 120.2(5) yes
C6 C5 Pd2 . . 125.1(5) yes
C1 C6 C5 . . 121.3(6) yes
C12 O1 C1 . . 124.0(5) yes
C12 N11 C16 . . 116.6(6) ?
C12 N11 Pd1 . . 125.7(5) ?
C16 N11 Pd1 . . 117.3(5) ?
N11 C12 O1 . . 122.2(6) ?
N11 C12 C13 . . 122.6(7) ?
O1 C12 C13 . . 115.3(7) ?
C14 C13 C12 . . 118.9(8) ?
C13 C14 C15 . . 119.5(7) ?
C16 C15 C14 . . 118.5(8) ?
C15 C16 N11 . . 123.8(8) ?
C42 O4 C4 . . 120.0(5) yes
C42 N41 C46 . . 118.9(6) ?
C42 N41 Pd2 . . 122.0(4) ?
C46 N41 Pd2 . . 118.5(5) ?
O4 C42 N41 . . 121.1(6) ?
O4 C42 C43 . . 117.5(6) ?
N41 C42 C43 . . 121.3(6) ?
C42 C43 C44 . . 120.2(7) ?
C43 C44 C45 . . 118.4(7) ?
C46 C45 C44 . . 120.1(7) ?
N41 C46 C45 . . 121.0(7) ?
C1A O1A Pd1 . . 126.2(4) yes
O2A C1A O1A . . 126.8(6) yes
O2A C1A C2A . . 117.3(6) yes
O1A C1A C2A . . 115.8(6) yes
C1A O2A Pd2 . 3_665 125.0(4) yes
C1B O1B Pd1 . . 124.9(4) yes
O2B C1B O1B . . 126.2(6) yes
O2B C1B C2B . . 117.1(7) yes
O1B C1B C2B . . 116.3(6) yes
C1B O2B Pd2 . 3_665 126.7(5) yes
Cl72 C70 Cl73 . . 110.4(11) ?
Cl72 C70 Cl71 . . 107.4(9) ?
Cl73 C70 Cl71 . . 112.1(11) ?
Cl82 C80 Cl83 . . 109.2(10) ?
Cl82 C80 Cl81 . . 107.9(9) ?
Cl83 C80 Cl81 . . 110.4(9) ?
Cl92 C90 Cl91 . . 112.5(14) ?
Cl92 C90 Cl93 . . 112.0(14) ?
Cl91 C90 Cl93 . . 110.3(14) ?

loop_
_geom_bond_atom_site_label_1
_geom_bond_atom_site_label_2
_geom_bond_site_symmetry_2
_geom_bond_distance
_geom_bond_publ_flag
Pd1 C2 . 1.980(7) yes
Pd1 N11 . 2.044(6) yes
Pd1 O1A . 2.052(5) yes
Pd1 O1B . 2.171(5) yes
Pd1 Pd2 3_665 2.9182(11) ?
Pd2 C5 . 1.962(7) yes
Pd2 N41 . 2.007(5) yes
Pd2 O2A 3_665 2.067(4) yes
Pd2 O2B 3_665 2.158(5) yes
Pd2 Pd1 3_665 2.9182(11) ?
C1 C2 . 1.378(9) yes
C1 C6 . 1.399(9) yes
C1 O1 . 1.417(8) yes
C2 C3 . 1.403(9) yes
C3 C4 . 1.381(10) yes
C4 C5 . 1.395(9) yes
C4 O4 . 1.417(7) yes
C5 C6 . 1.400(9) yes
O1 C12 . 1.350(9) ?
N11 C12 . 1.332(9) ?
N11 C16 . 1.364(9) ?
C12 C13 . 1.398(9) ?
C13 C14 . 1.352(11) ?
C14 C15 . 1.388(11) ?
C15 C16 . 1.346(10) ?
O4 C42 . 1.346(8) ?
N41 C42 . 1.356(8) ?
N41 C46 . 1.375(9) ?
C42 C43 . 1.383(9) ?
C43 C44 . 1.386(10) ?
C44 C45 . 1.387(11) ?
C45 C46 . 1.383(10) ?
O1A C1A . 1.273(8) yes
C1A O2A . 1.258(8) yes
C1A C2A . 1.514(9) yes
O2A Pd2 3_665 2.067(4) ?
O1B C1B . 1.269(8) yes
C1B O2B . 1.243(8) yes
C1B C2B . 1.531(10) yes
O2B Pd2 3_665 2.158(5) ?
C70 Cl72 . 1.756(14) ?
C70 Cl73 . 1.763(15) ?
C70 Cl71 . 1.775(14) ?
C80 Cl82 . 1.759(13) ?
C80 Cl83 . 1.767(14) ?
C80 Cl81 . 1.774(13) ?
C90 Cl92 . 1.749(16) ?
C90 Cl91 . 1.752(16) ?
C90 Cl93 . 1.763(16) ?

loop_
_geom_torsion_atom_site_label_1
_geom_torsion_atom_site_label_2
_geom_torsion_atom_site_label_3
_geom_torsion_atom_site_label_4
_geom_torsion_site_symmetry_1
_geom_torsion_site_symmetry_4
_geom_torsion
C6 C1 C2 C3 . . 5.6(10)
O1 C1 C2 C3 . . -174.6(6)
C6 C1 C2 Pd1 . . -170.1(5)
O1 C1 C2 Pd1 . . 9.6(9)
N11 Pd1 C2 C1 . . 15.1(6)
O1A Pd1 C2 C1 . . -161.6(6)
Pd2 Pd1 C2 C1 3_665 . 117.8(5)
N11 Pd1 C2 C3 . . -160.4(5)
O1A Pd1 C2 C3 . . 22.9(5)
Pd2 Pd1 C2 C3 3_665 . -57.7(5)
C1 C2 C3 C4 . . -1.3(9)
Pd1 C2 C3 C4 . . 174.6(5)
C2 C3 C4 C5 . . -5.3(10)
C2 C3 C4 O4 . . 178.0(5)
C3 C4 C5 C6 . . 7.2(9)
O4 C4 C5 C6 . . -176.3(5)
C3 C4 C5 Pd2 . . -164.9(5)
O4 C4 C5 Pd2 . . 11.6(8)
N41 Pd2 C5 C4 . . -40.8(5)
O2A Pd2 C5 C4 3_665 . 139.4(5)
Pd1 Pd2 C5 C4 3_665 . 58.1(5)
N41 Pd2 C5 C6 . . 148.0(6)
O2A Pd2 C5 C6 3_665 . -31.8(6)
Pd1 Pd2 C5 C6 3_665 . -113.2(6)
C2 C1 C6 C5 . . -3.6(10)
O1 C1 C6 C5 . . 176.6(6)
C4 C5 C6 C1 . . -2.8(9)
Pd2 C5 C6 C1 . . 168.8(5)
C2 C1 O1 C12 . . -36.9(10)
C6 C1 O1 C12 . . 142.8(7)
C2 Pd1 N11 C12 . . -25.9(6)
O1B Pd1 N11 C12 . . 153.1(6)
Pd2 Pd1 N11 C12 3_665 . -125.2(5)
C2 Pd1 N11 C16 . . 161.1(5)
O1B Pd1 N11 C16 . . -19.9(5)
Pd2 Pd1 N11 C16 3_665 . 61.7(5)
C16 N11 C12 O1 . . -176.5(6)
Pd1 N11 C12 O1 . . 10.4(10)
C16 N11 C12 C13 . . 3.5(10)
Pd1 N11 C12 C13 . . -169.6(5)
C1 O1 C12 N11 . . 25.5(10)
C1 O1 C12 C13 . . -154.5(6)
N11 C12 C13 C14 . . -2.4(11)
O1 C12 C13 C14 . . 177.6(7)
C12 C13 C14 C15 . . -1.1(12)
C13 C14 C15 C16 . . 3.4(12)
C14 C15 C16 N11 . . -2.3(12)
C12 N11 C16 C15 . . -1.1(11)
Pd1 N11 C16 C15 . . 172.6(6)
C3 C4 O4 C42 . . -144.7(6)
C5 C4 O4 C42 . . 38.5(8)
C5 Pd2 N41 C42 . . 41.5(5)
O2B Pd2 N41 C42 3_665 . -137.0(5)
Pd1 Pd2 N41 C42 3_665 . -55.9(5)
C5 Pd2 N41 C46 . . -147.6(5)
O2B Pd2 N41 C46 3_665 . 33.9(5)
Pd1 Pd2 N41 C46 3_665 . 115.0(5)
C4 O4 C42 N41 . . -39.1(8)
C4 O4 C42 C43 . . 142.4(6)
C46 N41 C42 O4 . . 179.7(6)
Pd2 N41 C42 O4 . . -9.4(8)
C46 N41 C42 C43 . . -1.8(9)
Pd2 N41 C42 C43 . . 169.1(5)
O4 C42 C43 C44 . . -179.8(6)
N41 C42 C43 C44 . . 1.6(10)
C42 C43 C44 C45 . . -.2(11)
C43 C44 C45 C46 . . -1.0(11)
C42 N41 C46 C45 . . .6(10)
Pd2 N41 C46 C45 . . -170.6(5)
C44 C45 C46 N41 . . .9(11)
C2 Pd1 O1A C1A . . -95.3(6)
N11 Pd1 O1A C1A . . 161(3)
O1B Pd1 O1A C1A . . 85.6(5)
Pd2 Pd1 O1A C1A 3_665 . 3.9(5)
Pd1 O1A C1A O2A . . -1.5(10)
Pd1 O1A C1A C2A . . 177.1(5)
O1A C1A O2A Pd2 . 3_665 -4.1(10)
C2A C1A O2A Pd2 . 3_665 177.4(5)
N11 Pd1 O1B C1B . . 105.9(6)
O1A Pd1 O1B C1B . . -77.4(6)
Pd2 Pd1 O1B C1B 3_665 . 3.6(5)
Pd1 O1B C1B O2B . . -5.8(10)
Pd1 O1B C1B C2B . . -178.6(5)
O1B C1B O2B Pd2 . 3_665 4.3(11)
C2B C1B O2B Pd2 . 3_665 177.0(5)
